data_9010540
loop_
_publ_author_name
'Hawthorne, F. C.'
'Oberti, R.'
'Sardone, N.'

_publ_section_title
;
 Sodium at the A site in clinoamphiboles: the effects of composition
 on patterns of order
 Sample: A10 - FE129 N.1
;
_journal_name_full 'The Canadian Mineralogist'
_journal_page_first 577
_journal_page_last 593
_journal_volume 34
_journal_year 1996
_chemical_formula_sum 'Al1.85 Ca0.98 Fe0.76 H2 K0.018 Mg3.41 Na1.69 O24 Si7.08 Ti0.02'
_chemical_name_mineral Pargasite
_space_group_IT_number 12
_symmetry_space_group_name_Hall '-C 2y'
_symmetry_space_group_name_H-M 'C 1 2/m 1'
_cell_angle_alpha 90
_cell_angle_beta 105.17
_cell_angle_gamma 90
_cell_formula_units_Z 2
_cell_length_a 9.839
_cell_length_b 17.963
_cell_length_c 5.291
_cell_volume 902.535
_database_code_amcsd 0005495
_exptl_crystal_density_diffrn 3.091
_cod_original_formula_sum 'Si7.08 Al1.85 Mg3.41 Fe.76 Ti.02 Ca.98 Na1.69 K.018 H2 O24'
_cod_database_code 9010540

loop_
_space_group_symop_operation_xyz
x,y,z
1/2+x,1/2+y,z
x,-y,z
1/2+x,1/2-y,z
-x,y,-z
1/2-x,1/2+y,-z
-x,-y,-z
1/2-x,1/2-y,-z

loop_
_atom_site_label
_atom_site_fract_x
_atom_site_fract_y
_atom_site_fract_z
_atom_site_occupancy
_atom_site_U_iso_or_equiv
_atom_site_type_symbol
_atom_site_attached_hydrogens
SiT1 0.28070 0.08550 0.30230 0.77000 0.00545 Si 0
AlT1 0.28070 0.08550 0.30230 0.23000 0.00545 Al 0
SiT2 0.29140 0.17330 0.81350 1.00000 0.00621 Si 0
MgM1 0.00000 0.08940 0.50000 0.87000 0.00671 Mg 0
FeM1 0.00000 0.08940 0.50000 0.13000 0.00671 Fe 0
AlM2 0.00000 0.17640 0.00000 0.40000 0.00633 Al 0
TiM2 0.00000 0.17640 0.00000 0.01000 0.00633 Ti 0
FeM2 0.00000 0.17640 0.00000 0.11000 0.00633 Fe 0
MgM2 0.00000 0.17640 0.00000 0.48000 0.00633 Mg 0
MgM3 0.00000 0.00000 0.00000 0.71000 0.00646 Mg 0
FeM3 0.00000 0.00000 0.00000 0.16000 0.00646 Fe 0
AlM3 0.00000 0.00000 0.00000 0.13000 0.00646 Al 0
FeM4 0.00000 0.28030 0.50000 0.05000 0.00823 Fe 0
CaM4 0.00000 0.28030 0.50000 0.44000 0.00823 Ca 0
NaM4 0.00000 0.28030 0.50000 0.01000 0.00823 Na 0
CaM4* 0.00000 0.25990 0.50000 0.05000 0.01013 Ca 0
NaM4* 0.00000 0.25990 0.50000 0.44000 0.01013 Na 0
FeM4* 0.00000 0.25990 0.50000 0.01000 0.01013 Fe 0
NaAm 0.02210 0.50000 0.05850 0.07100 0.03217 Na 0
KAm 0.02210 0.50000 0.05850 0.00200 0.03217 K 0
NaA2 0.00000 0.47300 0.00000 0.32400 0.03356 Na 0
KA2 0.00000 0.47300 0.00000 0.00700 0.03356 K 0
H 0.19220 0.00000 0.76580 1.00000 0.00633 H 0
O1 0.10640 0.08840 0.21460 1.00000 0.01127 O 0
O2 0.11980 0.17400 0.73500 1.00000 0.00887 O 0
O-h3 0.10860 0.00000 0.71690 1.00000 0.01013 O 0
O4 0.36840 0.25050 0.78850 1.00000 0.01191 O 0
O5 0.35080 0.14130 0.11370 1.00000 0.01140 O 0
O6 0.34350 0.11610 0.61120 1.00000 0.01330 O 0
O7 0.33970 0.00000 0.27140 1.00000 0.01431 O 0

loop_
_cod_changelog_entry_id
_cod_changelog_entry_author
_cod_changelog_entry_date
_cod_changelog_entry_text
1
;cod-tools version 3.8.0
Id: cif_guess_AMCSD_atom_types 9581 2023-05-17 12:35:41Z saulius
;
2023-05-23T09:22:58+03:00
;Derived atom types and hydrogen counts
from atom names that follow the AMCSD naming convention
(Wat == water, O-H == hydroxyl).
;

loop_
_cod_related_entry_id
_cod_related_entry_database
_cod_related_entry_code
1 AMCSD 0005495
